data_4132395
loop_
_publ_author_name
'Passarelli, James V.'
'Fairfield, Daniel J.'
'Sather, Nicholas A.'
'Hendricks, Mark P.'
'Sai, Hiroaki'
'Stern, Charlotte L.'
'Stupp, Samuel I.'

_publ_section_title
;
 Enhanced Out-of-Plane Conductivity and Photovoltaic Performance in n = 1
 Layered Perovskites through Organic Cation Design.
;
_journal_issue 23
_journal_name_full 'Journal of the American Chemical Society'
_journal_page_first 7313
_journal_page_last 7323
_journal_paper_doi 10.1021/jacs.8b03659
_journal_volume 140
_journal_year 2018
_chemical_formula_moiety 'I4 Pb, 2(C18 H16 N O)'
_chemical_formula_sum 'C36 H32 I4 N2 O2 Pb'
_chemical_formula_weight 1239.42
_space_group_crystal_system monoclinic
_space_group_IT_number 9
_space_group_name_Hall 'C -2yc'
_space_group_name_H-M_alt 'C 1 c 1'
_atom_sites_solution_hydrogens geom
_atom_sites_solution_primary direct
_audit_creation_date 2018-04-30
_audit_creation_method
;
Olex2 1.2
(compiled 2018.04.26 svn.r3504 for OlexSys, GUI svn.r5492)
;
_cell_angle_alpha 90
_cell_angle_beta 95.8609(16)
_cell_angle_gamma 90
_cell_formula_units_Z 8
_cell_length_a 12.4275(3)
_cell_length_b 12.4001(3)
_cell_length_c 48.3600(12)
_cell_measurement_reflns_used 9908
_cell_measurement_temperature 299
_cell_measurement_theta_max 65.023
_cell_measurement_theta_min 5.518
_cell_volume 7413.4(3)
_computing_cell_refinement 'SAINT v8.37A (Bruker, 2015)'
_computing_data_collection 'APEX2 V2014.11-0 (Bruker, 2014)'
_computing_data_reduction 'SAINT v8.37A (Bruker, 2015)'
_computing_molecular_graphics 'Olex2 (Dolomanov et al., 2009)'
_computing_publication_material 'Olex2 (Dolomanov et al., 2009)'
_computing_structure_refinement 'XL (Sheldrick, 2008)'
_computing_structure_solution 'XS (Sheldrick, 2008)'
_diffrn_ambient_temperature 299
_diffrn_detector_area_resol_mean 8
_diffrn_measured_fraction_theta_full 0.993
_diffrn_measured_fraction_theta_max 0.993
_diffrn_measurement_device_type 'Bruker Kappa APEX CCD area detector'
_diffrn_measurement_method '\w and \f scans'
_diffrn_radiation_monochromator 'Quazar optics'
_diffrn_radiation_type CuK\a
_diffrn_radiation_wavelength 1.54178
_diffrn_reflns_av_R_equivalents 0.0846
_diffrn_reflns_av_unetI/netI 0.0885
_diffrn_reflns_Laue_measured_fraction_full 0.993
_diffrn_reflns_Laue_measured_fraction_max 0.993
_diffrn_reflns_limit_h_max 14
_diffrn_reflns_limit_h_min -11
_diffrn_reflns_limit_k_max 14
_diffrn_reflns_limit_k_min -14
_diffrn_reflns_limit_l_max 56
_diffrn_reflns_limit_l_min -55
_diffrn_reflns_number 29932
_diffrn_reflns_point_group_measured_fraction_full 0.993
_diffrn_reflns_point_group_measured_fraction_max 0.993
_diffrn_reflns_theta_full 65.093
_diffrn_reflns_theta_max 65.093
_diffrn_reflns_theta_min 4.596
_diffrn_source microsource
_diffrn_standards_number 0
_exptl_absorpt_coefficient_mu 35.267
_exptl_absorpt_correction_T_max 0.7526
_exptl_absorpt_correction_T_min 0.4889
_exptl_absorpt_correction_type multi-scan
_exptl_absorpt_process_details
'SADABS-2016/2 (Bruker,2016/2) was used for absorption correction. wR2(int) was 0.1017 before and 0.0697 after correction. The Ratio of minimum to maximum transmission is 0.6496. The \l/2 correction factor is Not present.'
_exptl_crystal_colour orange
_exptl_crystal_colour_primary orange
_exptl_crystal_density_diffrn 2.221
_exptl_crystal_description plate
_exptl_crystal_F_000 4576
_exptl_crystal_size_max 0.124
_exptl_crystal_size_mid 0.097
_exptl_crystal_size_min 0.037
_refine_diff_density_max 2.481
_refine_diff_density_min -2.103
_refine_diff_density_rms 0.232
_refine_ls_abs_structure_details
;
 Flack x determined using 2796 quotients [(I+)-(I-)]/[(I+)+(I-)]
 (Parsons, Flack and Wagner, Acta Cryst. B69 (2013) 249-259).
;
_refine_ls_abs_structure_Flack -0.011(17)
_refine_ls_extinction_method none
_refine_ls_goodness_of_fit_ref 1.044
_refine_ls_hydrogen_treatment constr
_refine_ls_matrix_type full
_refine_ls_number_parameters 816
_refine_ls_number_reflns 10598
_refine_ls_number_restraints 602
_refine_ls_restrained_S_all 1.015
_refine_ls_R_factor_all 0.0774
_refine_ls_R_factor_gt 0.0680
_refine_ls_shift/su_max 0.001
_refine_ls_shift/su_mean 0.000
_refine_ls_structure_factor_coef Fsqd
_refine_ls_weighting_details 'w=1/[\s^2^(Fo^2^)+(0.0509P)^2^+294.9844P] where P=(Fo^2^+2Fc^2^)/3'
_refine_ls_weighting_scheme calc
_refine_ls_wR_factor_gt 0.1750
_refine_ls_wR_factor_ref 0.1812
_reflns_Friedel_coverage 0.999
_reflns_Friedel_fraction_full 0.993
_reflns_Friedel_fraction_max 0.993
_reflns_number_gt 9014
_reflns_number_total 10598
_reflns_threshold_expression 'I > 2\s(I)'
_cod_data_source_file ja8b03659_si_004.cif
_cod_data_source_block 4_pyrene_ethyl
_cod_database_code 4132395
_shelx_shelxl_version_number 2016/6
_shelx_space_group_comment
;
The symmetry employed for this shelxl refinement is uniquely defined
by the following loop, which should always be used as a source of
symmetry information in preference to the above space-group names.
They are only intended as comments.
;
_shelx_estimated_absorpt_t_max 0.355
_shelx_estimated_absorpt_t_min 0.097
_olex2_refinement_description
;
1. Twinned data refinement
 Scales: 0.67(3)
 0.33(3)
2. Fixed Uiso
 At 1.2 times of:
  All C(H) groups, All C(H,H) groups, All N(H,H,H) groups
3. Uiso/Uaniso restraints and constraints
Uanis(C18) \\sim Ueq: with sigma of 0.001 and sigma for terminal atoms of 0.002
Uanis(C36) \\sim Ueq: with sigma of 0.001 and sigma for terminal atoms of 0.002
Uanis(C54) \\sim Ueq: with sigma of 0.001 and sigma for terminal atoms of 0.002
Uanis(C72) \\sim Ueq: with sigma of 0.001 and sigma for terminal atoms of 0.002
4. Rigid body (RIGU) restrains
 C1, C2, C3, C4, C5, C6, C7, C8, C9, C10, C11, C12, C13, C14, C15, C16
 with sigma for 1-2 distances of 0.001 and sigma for 1-3 distances of 0.001
 C19, C20, C21, C22, C23, C24, C25, C26, C27, C28, C29, C30, C31, C32, C33, C34
 with sigma for 1-2 distances of 0.001 and sigma for 1-3 distances of 0.001
 C37, C38, C39, C40, C41, C42, C43, C44, C45, C46, C47, C48, C49, C50, C51, C52
 with sigma for 1-2 distances of 0.001 and sigma for 1-3 distances of 0.001
 C55, C56, C57, C58, C59, C60, C61, C62, C63, C64, C65, C66, C67, C68, C69, C70
 with sigma for 1-2 distances of 0.001 and sigma for 1-3 distances of 0.001
 C71, C72
 with sigma for 1-2 distances of 0.001 and sigma for 1-3 distances of 0.001
 C17, C18, C53, C54
 with sigma for 1-2 distances of 0.001 and sigma for 1-3 distances of 0.001
 C35, C36
 with sigma for 1-2 distances of 0.001 and sigma for 1-3 distances of 0.001
5.a Secondary CH2 refined with riding coordinates:
 C17(H17A,H17B), C18(H18A,H18B), C35(H35A,H35B), C36(H36A,H36B), C53(H53A,
 H53B), C54(H54A,H54B), C71(H71A,H71B), C72(H72A,H72B)
5.b Aromatic/amide H refined with riding coordinates:
 C2(H2), C3(H3), C5(H5), C6(H6), C8(H8), C9(H9), C10(H10), C12(H12), C13(H13),
 C20(H20), C21(H21), C23(H23), C24(H24), C26(H26), C27(H27), C28(H28), C30(H30),
  C31(H31), C38(H38), C39(H39), C41(H41), C42(H42), C44(H44), C45(H45),
 C46(H46), C48(H48), C49(H49), C56(H56), C57(H57), C59(H59), C60(H60), C62(H62),
  C63(H63), C64(H64), C66(H66), C67(H67)
5.c Idealised Me refined as rotating group:
 N1(H1A,H1B,H1C), N2(H2A,H2B,H2C), N3(H3A,H3B,H3C), N4(H4A,H4B,H4C)
;
_olex2_submission_special_instructions 'No special instructions were received'

loop_
_space_group_symop_operation_xyz
'x, y, z'
'x, -y, z+1/2'
'x+1/2, y+1/2, z'
'x+1/2, -y+1/2, z+1/2'

loop_
_atom_site_label
_atom_site_type_symbol
_atom_site_fract_x
_atom_site_fract_y
_atom_site_fract_z
_atom_site_U_iso_or_equiv
_atom_site_adp_type
_atom_site_occupancy
_atom_site_site_symmetry_order
_atom_site_calc_flag
_atom_site_refinement_flags_posn
_atom_site_refinement_flags_adp
Pb1 Pb 0.39472(12) 0.60589(11) 0.17135(4) 0.0452(3) Uani 1 1 d . .
Pb2 Pb 0.39765(12) 1.10512(11) 0.17200(4) 0.0443(3) Uani 1 1 d . .
I1 I 0.3421(2) 0.35537(15) 0.17383(7) 0.0598(7) Uani 1 1 d . .
I2 I 0.4502(2) 0.85466(15) 0.16878(6) 0.0588(7) Uani 1 1 d . .
I3 I 0.1476(2) 0.66212(17) 0.17488(7) 0.0576(6) Uani 1 1 d . .
I4 I 0.64583(18) 0.55201(17) 0.16885(6) 0.0583(5) Uani 1 1 d . .
I5 I 0.3556(2) 0.5836(2) 0.10494(5) 0.0594(6) Uani 1 1 d . .
I6 I 0.4312(2) 0.6292(2) 0.23760(5) 0.0582(6) Uani 1 1 d . .
I7 I 0.3977(2) 1.0965(2) 0.23816(5) 0.0612(7) Uani 1 1 d . .
I8 I 0.4003(2) 1.1123(2) 0.10636(6) 0.0618(7) Uani 1 1 d . .
O1 O 0.574(2) 0.431(3) 0.0647(6) 0.073(7) Uani 1 1 d . .
N1 N 0.542(4) 0.357(3) 0.1171(10) 0.086(13) Uani 1 1 d . .
H1A H 0.487208 0.374647 0.104484 0.104 Uiso 1 1 calc GR .
H1B H 0.555497 0.411916 0.128795 0.104 Uiso 1 1 calc GR .
H1C H 0.523452 0.299290 0.126506 0.104 Uiso 1 1 calc GR .
C1 C 0.575(4) 0.502(3) 0.0440(9) 0.075(7) Uani 1 1 d . U
C2 C 0.665(4) 0.554(4) 0.0426(10) 0.088(10) Uani 1 1 d . U
H2 H 0.724531 0.541570 0.055296 0.106 Uiso 1 1 calc R .
C3 C 0.668(4) 0.632(4) 0.0206(9) 0.081(8) Uani 1 1 d . U
H3 H 0.731927 0.669879 0.019452 0.097 Uiso 1 1 calc R .
C4 C 0.580(5) 0.653(4) 0.0006(10) 0.091(9) Uani 1 1 d . U
C5 C 0.577(4) 0.727(4) -0.0224(9) 0.092(9) Uani 1 1 d . U
H5 H 0.635907 0.771357 -0.024443 0.110 Uiso 1 1 calc R .
C6 C 0.489(6) 0.734(5) -0.0410(13) 0.117(16) Uani 1 1 d . U
H6 H 0.494411 0.777942 -0.056372 0.140 Uiso 1 1 calc R .
C7 C 0.392(6) 0.682(5) -0.0398(11) 0.104(12) Uani 1 1 d . U
C8 C 0.301(5) 0.685(5) -0.0563(11) 0.104(12) Uani 1 1 d . U
H8 H 0.299064 0.732108 -0.071362 0.125 Uiso 1 1 calc R .
C9 C 0.218(5) 0.632(4) -0.0541(11) 0.095(9) Uani 1 1 d . U
H9 H 0.159744 0.642832 -0.067403 0.114 Uiso 1 1 calc R .
C10 C 0.206(5) 0.553(5) -0.0317(11) 0.102(12) Uani 1 1 d . U
H10 H 0.144260 0.511099 -0.030410 0.123 Uiso 1 1 calc R .
C11 C 0.301(4) 0.548(3) -0.0122(9) 0.080(7) Uani 1 1 d . U
C12 C 0.298(4) 0.460(4) 0.0112(10) 0.086(8) Uani 1 1 d . U
H12 H 0.238974 0.415854 0.012419 0.103 Uiso 1 1 calc R .
C13 C 0.384(4) 0.454(4) 0.0286(9) 0.076(7) Uani 1 1 d . U
H13 H 0.383885 0.406018 0.043305 0.091 Uiso 1 1 calc R .
C14 C 0.482(4) 0.518(3) 0.0267(8) 0.071(6) Uani 1 1 d . U
C15 C 0.482(4) 0.587(4) 0.0031(9) 0.083(7) Uani 1 1 d . U
C16 C 0.394(4) 0.604(4) -0.0162(9) 0.079(7) Uani 1 1 d . U
C17 C 0.662(4) 0.413(4) 0.0819(11) 0.087(13) Uani 1 1 d . U
H17A H 0.687367 0.480434 0.090711 0.105 Uiso 1 1 calc R .
H17B H 0.719473 0.384735 0.071822 0.105 Uiso 1 1 calc R .
C18 C 0.635(5) 0.334(5) 0.1036(12) 0.093(13) Uani 1 1 d . U
H18A H 0.624966 0.263631 0.094899 0.111 Uiso 1 1 calc R .
H18B H 0.695991 0.328644 0.117668 0.111 Uiso 1 1 calc R .
O2 O 0.555(3) 0.898(2) 0.0627(6) 0.078(8) Uani 1 1 d . .
N2 N 0.624(3) 0.926(3) 0.1168(7) 0.076(10) Uani 1 1 d . .
H2A H 0.595479 0.972459 0.104067 0.091 Uiso 1 1 calc GR .
H2B H 0.689744 0.949070 0.123468 0.091 Uiso 1 1 calc GR .
H2C H 0.582300 0.921269 0.130546 0.091 Uiso 1 1 calc GR .
C19 C 0.475(4) 0.913(3) 0.0398(8) 0.072(8) Uani 1 1 d . U
C20 C 0.398(4) 0.837(4) 0.0298(9) 0.080(10) Uani 1 1 d . U
H20 H 0.394158 0.771520 0.038958 0.096 Uiso 1 1 calc R .
C21 C 0.326(4) 0.858(3) 0.0060(8) 0.070(7) Uani 1 1 d . U
H21 H 0.272179 0.808792 -0.000100 0.084 Uiso 1 1 calc R .
C22 C 0.337(4) 0.954(3) -0.0082(9) 0.078(8) Uani 1 1 d . U
C23 C 0.271(4) 0.974(4) -0.0347(9) 0.084(10) Uani 1 1 d . U
H23 H 0.226315 0.919962 -0.042415 0.101 Uiso 1 1 calc R .
C24 C 0.274(5) 1.070(4) -0.0483(12) 0.102(14) Uani 1 1 d . U
H24 H 0.226022 1.085197 -0.063804 0.123 Uiso 1 1 calc R .
C25 C 0.352(4) 1.145(3) -0.0382(9) 0.075(7) Uani 1 1 d . U
C26 C 0.359(5) 1.252(4) -0.0531(11) 0.093(10) Uani 1 1 d . U
H26 H 0.311518 1.272713 -0.068309 0.111 Uiso 1 1 calc R .
C27 C 0.440(4) 1.314(4) -0.0422(10) 0.086(9) Uani 1 1 d . U
H27 H 0.454702 1.374376 -0.052793 0.104 Uiso 1 1 calc R .
C28 C 0.500(5) 1.304(4) -0.0197(10) 0.089(10) Uani 1 1 d . U
H28 H 0.545765 1.359317 -0.013309 0.107 Uiso 1 1 calc R .
C29 C 0.497(4) 1.207(3) -0.0038(9) 0.081(9) Uani 1 1 d . U
C30 C 0.569(4) 1.187(4) 0.0212(9) 0.083(9) Uani 1 1 d . U
H30 H 0.619883 1.238404 0.027349 0.099 Uiso 1 1 calc R .
C31 C 0.563(4) 1.089(3) 0.0363(9) 0.072(8) Uani 1 1 d . U
H31 H 0.609576 1.076136 0.052275 0.086 Uiso 1 1 calc R .
C32 C 0.483(4) 1.012(3) 0.0259(8) 0.070(7) Uani 1 1 d . U
C33 C 0.416(4) 1.032(3) 0.0005(8) 0.069(7) Uani 1 1 d . U
C34 C 0.419(4) 1.133(3) -0.0143(9) 0.076(7) Uani 1 1 d . U
C35 C 0.538(4) 0.806(4) 0.0807(10) 0.082(13) Uani 1 1 d . U
H35A H 0.543769 0.737836 0.070872 0.099 Uiso 1 1 calc R .
H35B H 0.468872 0.809486 0.088065 0.099 Uiso 1 1 calc R .
C36 C 0.634(4) 0.820(4) 0.1040(8) 0.066(9) Uani 1 1 d . U
H36A H 0.630804 0.763854 0.117893 0.079 Uiso 1 1 calc R .
H36B H 0.702240 0.814134 0.096144 0.079 Uiso 1 1 calc R .
O3 O 0.226(2) 0.804(3) 0.2801(6) 0.081(8) Uani 1 1 d . .
N3 N 0.242(3) 0.859(2) 0.2257(7) 0.054(8) Uani 1 1 d . .
H3A H 0.241737 0.894682 0.209744 0.064 Uiso 1 1 calc GR .
H3B H 0.249063 0.788568 0.222559 0.064 Uiso 1 1 calc GR .
H3C H 0.297337 0.881274 0.237458 0.064 Uiso 1 1 calc GR .
C37 C 0.228(4) 0.722(4) 0.3008(10) 0.082(9) Uani 1 1 d . U
C38 C 0.147(4) 0.649(3) 0.3064(9) 0.070(7) Uani 1 1 d . U
H38 H 0.083516 0.644419 0.294444 0.084 Uiso 1 1 calc R .
C39 C 0.162(4) 0.587(4) 0.3289(11) 0.091(11) Uani 1 1 d . U
H39 H 0.104551 0.544491 0.333635 0.109 Uiso 1 1 calc R .
C40 C 0.259(4) 0.583(4) 0.3454(10) 0.077(8) Uani 1 1 d . U
C41 C 0.271(5) 0.518(4) 0.3707(10) 0.088(10) Uani 1 1 d . U
H41 H 0.211900 0.479537 0.375846 0.106 Uiso 1 1 calc R .
C42 C 0.362(4) 0.514(4) 0.3861(11) 0.087(10) Uani 1 1 d . U
H42 H 0.366126 0.468634 0.401508 0.105 Uiso 1 1 calc R .
C43 C 0.452(4) 0.571(3) 0.3813(9) 0.073(6) Uani 1 1 d . U
C44 C 0.552(5) 0.572(5) 0.3989(11) 0.100(13) Uani 1 1 d . U
H44 H 0.560714 0.529183 0.414787 0.120 Uiso 1 1 calc R .
C45 C 0.634(5) 0.635(4) 0.3920(10) 0.087(9) Uani 1 1 d . U
H45 H 0.700405 0.629956 0.402817 0.104 Uiso 1 1 calc R .
C46 C 0.627(4) 0.707(4) 0.3700(10) 0.087(9) Uani 1 1 d . U
H46 H 0.685761 0.749582 0.366707 0.104 Uiso 1 1 calc R .
C47 C 0.527(3) 0.715(3) 0.3525(8) 0.068(6) Uani 1 1 d . U
C48 C 0.516(4) 0.784(4) 0.3290(10) 0.084(10) Uani 1 1 d . U
H48 H 0.574593 0.826305 0.325182 0.101 Uiso 1 1 calc R .
C49 C 0.423(4) 0.789(3) 0.3118(9) 0.070(7) Uani 1 1 d . U
H49 H 0.417430 0.835040 0.296525 0.085 Uiso 1 1 calc R .
C50 C 0.328(4) 0.721(3) 0.3174(8) 0.069(6) Uani 1 1 d . U
C51 C 0.341(4) 0.649(3) 0.3408(9) 0.073(7) Uani 1 1 d . U
C52 C 0.444(4) 0.654(4) 0.3587(10) 0.078(8) Uani 1 1 d . U
C53 C 0.133(3) 0.794(5) 0.2608(11) 0.091(13) Uani 1 1 d . U
H53A H 0.068377 0.806344 0.270021 0.109 Uiso 1 1 calc R .
H53B H 0.128914 0.722055 0.252843 0.109 Uiso 1 1 calc R .
C54 C 0.141(5) 0.878(5) 0.2377(13) 0.104(15) Uani 1 1 d . U
H54A H 0.080020 0.871402 0.223577 0.125 Uiso 1 1 calc R .
H54B H 0.140332 0.950638 0.245405 0.125 Uiso 1 1 calc R .
O4 O 0.745(3) 0.817(3) 0.2786(6) 0.079(8) Uani 1 1 d . .
N4 N 0.669(3) 0.779(3) 0.2251(7) 0.066(8) Uani 1 1 d . .
H4A H 0.687099 0.792289 0.208129 0.079 Uiso 1 1 calc GR .
H4B H 0.609861 0.737641 0.223906 0.079 Uiso 1 1 calc GR .
H4C H 0.722844 0.744757 0.234973 0.079 Uiso 1 1 calc GR .
C55 C 0.831(4) 0.824(3) 0.3000(9) 0.073(7) Uani 1 1 d . U
C56 C 0.896(4) 0.905(4) 0.3049(9) 0.076(7) Uani 1 1 d . U
H56 H 0.889880 0.965863 0.293743 0.091 Uiso 1 1 calc R .
C57 C 0.977(4) 0.897(4) 0.3280(9) 0.081(8) Uani 1 1 d . U
H57 H 1.026361 0.953394 0.331176 0.098 Uiso 1 1 calc R .
C58 C 0.985(4) 0.810(4) 0.3457(9) 0.079(7) Uani 1 1 d . U
C59 C 1.061(5) 0.803(4) 0.3699(10) 0.090(9) Uani 1 1 d . U
H59 H 1.106434 0.861381 0.374166 0.108 Uiso 1 1 calc R .
C60 C 1.069(5) 0.720(5) 0.3862(12) 0.106(13) Uani 1 1 d . U
H60 H 1.120184 0.719610 0.401632 0.127 Uiso 1 1 calc R .
C61 C 1.003(5) 0.634(4) 0.3810(10) 0.085(8) Uani 1 1 d . U
C62 C 1.004(5) 0.539(4) 0.3981(11) 0.100(12) Uani 1 1 d . U
H62 H 1.050097 0.536548 0.414500 0.120 Uiso 1 1 calc R .
C63 C 0.945(5) 0.460(4) 0.3916(11) 0.099(12) Uani 1 1 d . U
H63 H 0.954105 0.398806 0.402870 0.118 Uiso 1 1 calc R .
C64 C 0.868(5) 0.455(4) 0.3693(10) 0.096(11) Uani 1 1 d . U
H64 H 0.827002 0.392874 0.365696 0.115 Uiso 1 1 calc R .
C65 C 0.853(4) 0.543(3) 0.3525(9) 0.077(7) Uani 1 1 d . U
C66 C 0.776(4) 0.542(4) 0.3275(10) 0.083(9) Uani 1 1 d . U
H66 H 0.735116 0.481600 0.322304 0.100 Uiso 1 1 calc R .
C67 C 0.767(5) 0.632(4) 0.3127(10) 0.084(10) Uani 1 1 d . U
H67 H 0.710264 0.635193 0.298626 0.100 Uiso 1 1 calc R .
C68 C 0.834(4) 0.722(3) 0.3158(8) 0.073(7) Uani 1 1 d . U
C69 C 0.910(4) 0.722(3) 0.3397(9) 0.077(7) Uani 1 1 d . U
C70 C 0.923(4) 0.630(3) 0.3581(9) 0.073(6) Uani 1 1 d . U
C71 C 0.733(4) 0.908(3) 0.2602(9) 0.078(11) Uani 1 1 d . U
H71A H 0.799481 0.920884 0.252023 0.093 Uiso 1 1 calc R .
H71B H 0.714487 0.971753 0.270262 0.093 Uiso 1 1 calc R .
C72 C 0.647(4) 0.881(4) 0.2389(9) 0.072(10) Uani 1 1 d . U
H72A H 0.639141 0.938715 0.225204 0.086 Uiso 1 1 calc R .
H72B H 0.578837 0.875515 0.247150 0.086 Uiso 1 1 calc R .

loop_
_atom_site_aniso_label
_atom_site_aniso_U_11
_atom_site_aniso_U_22
_atom_site_aniso_U_33
_atom_site_aniso_U_23
_atom_site_aniso_U_13
_atom_site_aniso_U_12
Pb1 0.0333(5) 0.0363(5) 0.0663(6) 0.0017(6) 0.0075(4) 0.0013(5)
Pb2 0.0312(5) 0.0369(5) 0.0651(6) 0.0005(6) 0.0054(4) 0.0012(5)
I1 0.0611(15) 0.0312(11) 0.0886(18) 0.0056(9) 0.0148(13) 0.0007(9)
I2 0.0619(15) 0.0303(11) 0.0866(18) 0.0049(9) 0.0193(13) 0.0005(9)
I3 0.0289(9) 0.0578(12) 0.0859(17) -0.0042(13) 0.0044(9) -0.0042(11)
I4 0.0235(8) 0.0658(12) 0.0860(15) -0.0057(14) 0.0065(9) -0.0010(11)
I5 0.0550(14) 0.0592(13) 0.0651(14) 0.0049(11) 0.0120(11) -0.0025(12)
I6 0.0610(16) 0.0458(11) 0.0688(15) 0.0069(10) 0.0114(12) -0.0049(11)
I7 0.0524(15) 0.0722(15) 0.0578(14) -0.0053(11) -0.0007(12) 0.0030(11)
I8 0.0660(17) 0.0492(12) 0.0686(16) -0.0023(11) -0.0019(13) 0.0105(11)
O1 0.054(16) 0.085(19) 0.082(18) 0.005(15) 0.010(13) -0.002(14)
N1 0.09(3) 0.06(2) 0.11(3) 0.027(18) 0.01(3) 0.001(18)
C1 0.085(11) 0.065(17) 0.073(14) -0.022(11) 0.003(10) 0.019(10)
C2 0.090(13) 0.09(2) 0.080(17) -0.006(14) -0.002(12) 0.007(13)
C3 0.096(12) 0.075(18) 0.072(14) -0.018(11) 0.008(11) 0.017(12)
C4 0.096(12) 0.099(19) 0.077(15) -0.004(13) 0.009(10) 0.019(11)
C5 0.100(14) 0.10(2) 0.076(16) -0.003(13) 0.018(11) 0.030(13)
C6 0.118(14) 0.12(3) 0.11(2) 0.02(2) -0.007(14) 0.013(17)
C7 0.117(14) 0.10(2) 0.088(17) 0.002(16) -0.005(12) 0.017(14)
C8 0.117(15) 0.11(3) 0.083(18) -0.002(17) -0.004(13) 0.021(15)
C9 0.113(16) 0.09(2) 0.078(16) -0.019(14) 0.000(14) 0.028(14)
C10 0.108(14) 0.10(2) 0.090(17) -0.007(16) -0.013(13) 0.013(15)
C11 0.099(11) 0.069(15) 0.070(13) -0.030(10) 0.001(9) 0.023(10)
C12 0.086(13) 0.083(18) 0.085(15) -0.016(12) -0.001(11) 0.020(12)
C13 0.080(11) 0.073(16) 0.075(15) -0.024(10) 0.007(9) 0.025(10)
C14 0.081(11) 0.071(14) 0.063(11) -0.027(9) 0.010(8) 0.025(9)
C15 0.093(11) 0.087(16) 0.068(12) -0.017(11) 0.008(9) 0.023(10)
C16 0.099(11) 0.065(15) 0.072(12) -0.024(10) 0.003(9) 0.027(10)
C17 0.07(3) 0.09(2) 0.11(2) 0.012(19) 0.03(2) 0.034(18)
C18 0.093(13) 0.093(13) 0.093(13) 0.0002(14) 0.0095(19) -0.0001(14)
O2 0.10(2) 0.060(16) 0.077(18) 0.004(14) 0.017(16) -0.008(16)
N2 0.042(17) 0.11(3) 0.08(2) 0.02(2) 0.016(16) -0.032(18)
C19 0.082(17) 0.068(11) 0.067(13) -0.009(9) 0.014(11) -0.012(10)
C20 0.091(19) 0.074(13) 0.076(15) -0.009(11) 0.007(14) -0.017(12)
C21 0.086(17) 0.060(10) 0.066(12) -0.024(9) 0.014(11) -0.004(10)
C22 0.094(16) 0.067(10) 0.075(12) -0.015(9) 0.013(11) -0.004(10)
C23 0.09(2) 0.081(12) 0.078(12) -0.009(11) 0.011(12) -0.004(12)
C24 0.12(2) 0.090(14) 0.092(18) 0.003(13) 0.002(17) -0.009(14)
C25 0.090(15) 0.072(11) 0.067(11) -0.008(8) 0.033(9) 0.010(9)
C26 0.11(2) 0.080(13) 0.087(16) 0.006(11) 0.029(14) 0.007(11)
C27 0.11(2) 0.077(14) 0.077(14) 0.006(12) 0.038(12) 0.006(12)
C28 0.13(2) 0.065(11) 0.082(15) 0.003(11) 0.029(14) 0.000(12)
C29 0.111(17) 0.063(10) 0.072(12) -0.003(9) 0.024(12) -0.004(10)
C30 0.108(18) 0.073(12) 0.070(13) 0.000(11) 0.025(12) -0.014(11)
C31 0.087(17) 0.070(12) 0.062(13) -0.005(9) 0.023(11) -0.013(11)
C32 0.080(14) 0.067(10) 0.066(10) -0.010(8) 0.023(10) -0.006(9)
C33 0.086(14) 0.059(9) 0.066(10) -0.015(7) 0.022(9) 0.002(8)
C34 0.101(15) 0.062(9) 0.069(11) -0.011(8) 0.027(10) 0.004(9)
C35 0.084(17) 0.07(3) 0.091(19) -0.02(2) -0.014(17) 0.014(18)
C36 0.066(9) 0.066(9) 0.066(9) 0.0001(14) 0.0068(16) 0.0003(14)
O3 0.066(18) 0.10(2) 0.080(18) 0.008(16) 0.010(14) 0.010(16)
N3 0.038(16) 0.055(19) 0.066(19) 0.007(13) -0.005(14) -0.005(12)
C37 0.081(11) 0.09(2) 0.079(16) -0.007(13) 0.013(10) -0.007(11)
C38 0.073(11) 0.068(16) 0.074(14) -0.019(11) 0.022(10) 0.005(10)
C39 0.082(12) 0.10(2) 0.092(16) 0.006(16) 0.018(11) -0.003(12)
C40 0.082(10) 0.068(16) 0.085(14) -0.005(11) 0.021(9) 0.005(10)
C41 0.093(12) 0.08(2) 0.091(16) 0.005(14) 0.017(11) -0.001(13)
C42 0.094(12) 0.08(2) 0.091(18) 0.002(14) 0.017(10) 0.003(12)
C43 0.091(11) 0.059(14) 0.071(13) -0.017(10) 0.019(9) 0.009(10)
C44 0.096(12) 0.12(3) 0.082(18) 0.007(18) 0.010(11) -0.005(14)
C45 0.087(13) 0.09(2) 0.083(16) -0.008(14) 0.017(12) 0.009(12)
C46 0.085(11) 0.09(2) 0.086(16) -0.007(14) 0.014(11) 0.003(12)
C47 0.080(10) 0.052(13) 0.075(13) -0.021(9) 0.021(8) 0.010(9)
C48 0.083(12) 0.077(19) 0.093(15) -0.001(13) 0.010(11) -0.008(12)
C49 0.080(11) 0.052(14) 0.082(15) -0.016(10) 0.016(9) 0.001(10)
C50 0.080(10) 0.055(13) 0.072(12) -0.018(9) 0.017(8) 0.000(9)
C51 0.081(10) 0.064(14) 0.077(12) -0.011(10) 0.021(8) 0.006(9)
C52 0.085(10) 0.071(15) 0.081(13) -0.007(11) 0.017(8) 0.004(9)
C53 0.04(2) 0.11(3) 0.12(2) 0.01(2) 0.007(18) 0.007(19)
C54 0.104(15) 0.104(15) 0.104(15) 0.0001(14) 0.011(2) 0.0000(14)
O4 0.08(2) 0.075(18) 0.082(19) 0.020(16) 0.011(15) 0.000(17)
N4 0.054(18) 0.062(18) 0.08(2) -0.001(16) -0.002(16) 0.017(15)
C55 0.086(17) 0.065(10) 0.071(13) -0.013(9) 0.022(11) 0.009(10)
C56 0.085(16) 0.065(11) 0.081(14) -0.022(10) 0.027(11) 0.010(10)
C57 0.097(18) 0.062(11) 0.087(14) -0.024(10) 0.018(12) 0.006(10)
C58 0.091(15) 0.066(10) 0.084(13) -0.023(9) 0.026(10) 0.015(9)
C59 0.107(19) 0.071(13) 0.093(14) -0.020(11) 0.013(13) 0.009(11)
C60 0.13(2) 0.085(13) 0.104(18) -0.007(12) 0.004(16) 0.005(14)
C61 0.104(17) 0.072(12) 0.082(13) -0.009(10) 0.019(11) 0.021(10)
C62 0.12(2) 0.084(14) 0.093(16) 0.004(12) 0.013(15) 0.019(13)
C63 0.12(2) 0.081(14) 0.091(18) 0.012(14) 0.011(16) 0.018(14)
C64 0.12(2) 0.078(11) 0.089(17) 0.011(12) 0.014(16) 0.015(12)
C65 0.094(15) 0.069(10) 0.073(13) -0.001(9) 0.026(10) 0.020(9)
C66 0.103(19) 0.071(11) 0.078(14) 0.001(10) 0.020(12) 0.012(11)
C67 0.102(18) 0.071(11) 0.079(16) 0.001(11) 0.010(13) 0.005(11)
C68 0.087(15) 0.065(10) 0.071(11) -0.013(8) 0.026(9) 0.014(9)
C69 0.094(15) 0.065(9) 0.075(11) -0.012(8) 0.021(10) 0.013(9)
C70 0.087(14) 0.068(9) 0.070(11) -0.012(8) 0.033(9) 0.024(8)
C71 0.078(16) 0.07(2) 0.085(17) -0.006(18) -0.002(16) 0.005(16)
C72 0.072(10) 0.072(10) 0.072(10) 0.0000(14) 0.0073(17) 0.0002(14)

loop_
_atom_type_symbol
_atom_type_description
_atom_type_scat_dispersion_real
_atom_type_scat_dispersion_imag
_atom_type_scat_source
C C 0.0181 0.0091 'International Tables Vol C Tables 4.2.6.8 and 6.1.1.4'
H H 0.0000 0.0000 'International Tables Vol C Tables 4.2.6.8 and 6.1.1.4'
I I -0.3257 6.8362 'International Tables Vol C Tables 4.2.6.8 and 6.1.1.4'
N N 0.0311 0.0180 'International Tables Vol C Tables 4.2.6.8 and 6.1.1.4'
O O 0.0492 0.0322 'International Tables Vol C Tables 4.2.6.8 and 6.1.1.4'
Pb Pb -4.0753 8.5060 'International Tables Vol C Tables 4.2.6.8 and 6.1.1.4'

loop_
_geom_angle_atom_site_label_1
_geom_angle_atom_site_label_2
_geom_angle_atom_site_label_3
_geom_angle
_geom_angle_site_symmetry_1
_geom_angle_site_symmetry_3
I1 Pb1 I4 90.15(8) . .
I1 Pb1 I5 86.72(8) . .
I1 Pb1 I6 93.39(8) . .
I2 Pb1 I1 179.28(11) . .
I2 Pb1 I3 90.22(7) . .
I2 Pb1 I4 89.13(7) . .
I2 Pb1 I5 93.21(8) . .
I2 Pb1 I6 86.69(8) . .
I3 Pb1 I1 90.50(7) . .
I3 Pb1 I4 178.86(11) . .
I3 Pb1 I5 91.39(9) . .
I3 Pb1 I6 88.02(9) . .
I4 Pb1 I5 89.58(9) . .
I6 Pb1 I4 91.01(9) . .
I6 Pb1 I5 179.40(10) . .
I1 Pb2 I4 89.31(8) 1_565 3_455
I1 Pb2 I7 89.02(9) 1_565 .
I2 Pb2 I1 178.67(12) . 1_565
I2 Pb2 I4 90.08(7) . 3_455
I2 Pb2 I7 92.13(9) . .
I3 Pb2 I1 89.76(7) 3 1_565
I3 Pb2 I2 90.84(8) 3 .
I3 Pb2 I4 179.04(9) 3 3_455
I3 Pb2 I7 93.62(9) 3 .
I3 Pb2 I8 85.86(10) 3 .
I4 Pb2 I7 86.61(9) 3_455 .
I8 Pb2 I1 91.42(9) . 1_565
I8 Pb2 I2 87.44(8) . .
I8 Pb2 I4 93.92(9) . 3_455
I8 Pb2 I7 179.32(10) . .
Pb1 I1 Pb2 154.92(11) . 1_545
Pb1 I2 Pb2 154.53(11) . .
Pb1 I3 Pb2 153.82(8) . 3_445
Pb2 I4 Pb1 155.54(8) 3_545 .
C17 O1 C1 121(4) . .
H1A N1 H1B 109.5 . .
H1A N1 H1C 109.5 . .
H1B N1 H1C 109.5 . .
C18 N1 H1A 109.5 . .
C18 N1 H1B 109.5 . .
C18 N1 H1C 109.5 . .
O1 C1 C14 119(5) . .
C2 C1 O1 116(4) . .
C2 C1 C14 125(5) . .
C1 C2 H2 121.1 . .
C1 C2 C3 118(5) . .
C3 C2 H2 121.1 . .
C2 C3 H3 118.3 . .
C4 C3 C2 123(5) . .
C4 C3 H3 118.3 . .
C3 C4 C5 127(5) . .
C3 C4 C15 115(5) . .
C5 C4 C15 117(5) . .
C4 C5 H5 119.6 . .
C6 C5 C4 121(6) . .
C6 C5 H5 119.6 . .
C5 C6 H6 116.5 . .
C5 C6 C7 127(6) . .
C7 C6 H6 116.5 . .
C6 C7 C16 113(5) . .
C8 C7 C6 132(6) . .
C8 C7 C16 115(6) . .
C7 C8 H8 116.3 . .
C9 C8 C7 127(7) . .
C9 C8 H8 116.3 . .
C8 C9 H9 117.8 . .
C8 C9 C10 124(6) . .
C10 C9 H9 117.8 . .
C9 C10 H10 124.3 . .
C11 C10 C9 111(6) . .
C11 C10 H10 124.3 . .
C10 C11 C12 115(5) . .
C16 C11 C10 122(5) . .
C16 C11 C12 122(4) . .
C11 C12 H12 122.2 . .
C13 C12 C11 116(5) . .
C13 C12 H12 122.2 . .
C12 C13 H13 117.9 . .
C12 C13 C14 124(5) . .
C14 C13 H13 117.9 . .
C1 C14 C13 122(4) . .
C1 C14 C15 120(5) . .
C15 C14 C13 116(4) . .
C14 C15 C4 118(4) . .
C16 C15 C4 117(5) . .
C16 C15 C14 125(5) . .
C11 C16 C7 119(5) . .
C11 C16 C15 116(5) . .
C15 C16 C7 124(5) . .
O1 C17 H17A 110.1 . .
O1 C17 H17B 110.1 . .
O1 C17 C18 108(4) . .
H17A C17 H17B 108.4 . .
C18 C17 H17A 110.1 . .
C18 C17 H17B 110.1 . .
N1 C18 C17 116(4) . .
N1 C18 H18A 108.2 . .
N1 C18 H18B 108.2 . .
C17 C18 H18A 108.2 . .
C17 C18 H18B 108.2 . .
H18A C18 H18B 107.4 . .
C19 O2 C35 116(3) . .
H2A N2 H2B 109.5 . .
H2A N2 H2C 109.5 . .
H2B N2 H2C 109.5 . .
C36 N2 H2A 109.5 . .
C36 N2 H2B 109.5 . .
C36 N2 H2C 109.5 . .
C20 C19 O2 126(4) . .
C20 C19 C32 120(4) . .
C32 C19 O2 114(4) . .
C19 C20 H20 119.5 . .
C19 C20 C21 121(4) . .
C21 C20 H20 119.5 . .
C20 C21 H21 120.8 . .
C22 C21 C20 118(4) . .
C22 C21 H21 120.8 . .
C21 C22 C23 120(4) . .
C21 C22 C33 122(4) . .
C33 C22 C23 117(4) . .
C22 C23 H23 119.0 . .
C24 C23 C22 122(5) . .
C24 C23 H23 119.0 . .
C23 C24 H24 121.2 . .
C23 C24 C25 118(5) . .
C25 C24 H24 121.2 . .
C24 C25 C26 119(5) . .
C34 C25 C24 125(5) . .
C34 C25 C26 116(4) . .
C25 C26 H26 123.3 . .
C27 C26 C25 113(5) . .
C27 C26 H26 123.3 . .
C26 C27 H27 115.4 . .
C28 C27 C26 129(5) . .
C28 C27 H27 115.4 . .
C27 C28 H28 119.7 . .
C27 C28 C29 121(5) . .
C29 C28 H28 119.7 . .
C28 C29 C30 123(4) . .
C34 C29 C28 115(5) . .
C34 C29 C30 122(4) . .
C29 C30 H30 119.4 . .
C31 C30 C29 121(4) . .
C31 C30 H30 119.4 . .
C30 C31 H31 121.4 . .
C30 C31 C32 117(4) . .
C32 C31 H31 121.4 . .
C19 C32 C31 119(4) . .
C19 C32 C33 120(4) . .
C33 C32 C31 120(4) . .
C22 C33 C32 118(4) . .
C22 C33 C34 120(4) . .
C32 C33 C34 122(4) . .
C25 C34 C29 125(4) . .
C25 C34 C33 118(4) . .
C29 C34 C33 116(4) . .
O2 C35 H35A 111.5 . .
O2 C35 H35B 111.5 . .
O2 C35 C36 101(4) . .
H35A C35 H35B 109.3 . .
C36 C35 H35A 111.5 . .
C36 C35 H35B 111.5 . .
N2 C36 C35 109(3) . .
N2 C36 H36A 109.9 . .
N2 C36 H36B 109.9 . .
C35 C36 H36A 109.9 . .
C35 C36 H36B 109.9 . .
H36A C36 H36B 108.3 . .
C53 O3 C37 111(4) . .
H3A N3 H3B 109.5 . .
H3A N3 H3C 109.5 . .
H3B N3 H3C 109.5 . .
C54 N3 H3A 109.5 . .
C54 N3 H3B 109.5 . .
C54 N3 H3C 109.5 . .
C38 C37 O3 129(4) . .
C38 C37 C50 120(4) . .
C50 C37 O3 111(4) . .
C37 C38 H38 120.4 . .
C39 C38 C37 119(5) . .
C39 C38 H38 120.4 . .
C38 C39 H39 119.0 . .
C38 C39 C40 122(5) . .
C40 C39 H39 119.0 . .
C39 C40 C41 121(5) . .
C51 C40 C39 121(5) . .
C51 C40 C41 118(5) . .
C40 C41 H41 119.5 . .
C42 C41 C40 121(5) . .
C42 C41 H41 119.5 . .
C41 C42 H42 117.8 . .
C41 C42 C43 124(5) . .
C43 C42 H42 117.8 . .
C42 C43 C44 126(5) . .
C42 C43 C52 119(5) . .
C44 C43 C52 114(4) . .
C43 C44 H44 120.3 . .
C45 C44 C43 119(5) . .
C45 C44 H44 120.3 . .
C44 C45 H45 117.7 . .
C44 C45 C46 125(5) . .
C46 C45 H45 117.7 . .
C45 C46 H46 120.4 . .
C45 C46 C47 119(5) . .
C47 C46 H46 120.4 . .
C48 C47 C46 122(4) . .
C52 C47 C46 118(4) . .
C52 C47 C48 121(4) . .
C47 C48 H48 119.2 . .
C49 C48 C47 122(4) . .
C49 C48 H48 119.2 . .
C48 C49 H49 119.9 . .
C48 C49 C50 120(4) . .
C50 C49 H49 119.9 . .
C37 C50 C49 124(4) . .
C37 C50 C51 118(4) . .
C51 C50 C49 118(4) . .
C40 C51 C50 119(4) . .
C40 C51 C52 124(4) . .
C50 C51 C52 117(4) . .
C47 C52 C43 124(5) . .
C47 C52 C51 122(4) . .
C51 C52 C43 113(4) . .
O3 C53 H53A 110.1 . .
O3 C53 H53B 110.1 . .
O3 C53 C54 108(4) . .
H53A C53 H53B 108.4 . .
C54 C53 H53A 110.1 . .
C54 C53 H53B 110.1 . .
N3 C54 C53 107(5) . .
N3 C54 H54A 110.3 . .
N3 C54 H54B 110.3 . .
C53 C54 H54A 110.3 . .
C53 C54 H54B 110.3 . .
H54A C54 H54B 108.5 . .
C55 O4 C71 115(3) . .
H4A N4 H4B 109.5 . .
H4A N4 H4C 109.5 . .
H4B N4 H4C 109.5 . .
C72 N4 H4A 109.5 . .
C72 N4 H4B 109.5 . .
C72 N4 H4C 109.5 . .
O4 C55 C68 107(4) . .
C56 C55 O4 127(4) . .
C56 C55 C68 126(5) . .
C55 C56 H56 120.9 . .
C55 C56 C57 118(5) . .
C57 C56 H56 120.9 . .
C56 C57 H57 118.7 . .
C58 C57 C56 123(5) . .
C58 C57 H57 118.7 . .
C57 C58 C59 124(5) . .
C57 C58 C69 118(4) . .
C59 C58 C69 118(5) . .
C58 C59 H59 118.2 . .
C60 C59 C58 124(5) . .
C60 C59 H59 118.2 . .
C59 C60 H60 119.8 . .
C59 C60 C61 120(6) . .
C61 C60 H60 119.8 . .
C60 C61 C62 125(5) . .
C60 C61 C70 122(5) . .
C70 C61 C62 113(5) . .
C61 C62 H62 119.0 . .
C63 C62 C61 122(6) . .
C63 C62 H62 119.0 . .
C62 C63 H63 117.4 . .
C62 C63 C64 125(5) . .
C64 C63 H63 117.4 . .
C63 C64 H64 120.7 . .
C65 C64 C63 119(5) . .
C65 C64 H64 120.7 . .
C64 C65 C66 122(5) . .
C64 C65 C70 117(5) . .
C70 C65 C66 121(4) . .
C65 C66 H66 121.4 . .
C67 C66 C65 117(5) . .
C67 C66 H66 121.4 . .
C66 C67 H67 116.5 . .
C66 C67 C68 127(5) . .
C68 C67 H67 116.5 . .
C67 C68 C55 131(4) . .
C67 C68 C69 116(4) . .
C69 C68 C55 113(4) . .
C68 C69 C58 122(4) . .
C68 C69 C70 122(4) . .
C70 C69 C58 116(4) . .
C61 C70 C69 119(4) . .
C65 C70 C61 124(4) . .
C65 C70 C69 117(4) . .
O4 C71 H71A 110.4 . .
O4 C71 H71B 110.4 . .
O4 C71 C72 107(4) . .
H71A C71 H71B 108.6 . .
C72 C71 H71A 110.4 . .
C72 C71 H71B 110.4 . .
N4 C72 H72A 109.4 . .
N4 C72 H72B 109.4 . .
C71 C72 N4 111(4) . .
C71 C72 H72A 109.4 . .
C71 C72 H72B 109.4 . .
H72A C72 H72B 108.0 . .

loop_
_geom_bond_atom_site_label_1
_geom_bond_atom_site_label_2
_geom_bond_distance
_geom_bond_site_symmetry_2
Pb1 I1 3.179(2) .
Pb1 I2 3.166(2) .
Pb1 I3 3.171(3) .
Pb1 I4 3.206(3) .
Pb1 I5 3.211(3) .
Pb1 I6 3.203(3) .
Pb2 I1 3.182(2) 1_565
Pb2 I2 3.181(2) .
Pb2 I3 3.175(3) 3
Pb2 I4 3.186(3) 3_455
Pb2 I7 3.201(3) .
Pb2 I8 3.179(3) .
O1 C1 1.33(5) .
O1 C17 1.33(5) .
N1 H1A 0.8900 .
N1 H1B 0.8900 .
N1 H1C 0.8900 .
N1 C18 1.41(7) .
C1 C2 1.29(7) .
C1 C14 1.37(6) .
C2 H2 0.9300 .
C2 C3 1.44(7) .
C3 H3 0.9300 .
C3 C4 1.41(7) .
C4 C5 1.44(7) .
C4 C15 1.48(8) .
C5 H5 0.9300 .
C5 C6 1.34(7) .
C6 H6 0.9300 .
C6 C7 1.36(9) .
C7 C8 1.32(8) .
C7 C16 1.50(8) .
C8 H8 0.9300 .
C8 C9 1.23(8) .
C9 H9 0.9300 .
C9 C10 1.49(8) .
C10 H10 0.9300 .
C10 C11 1.44(7) .
C11 C12 1.57(7) .
C11 C16 1.38(7) .
C12 H12 0.9300 .
C12 C13 1.29(6) .
C13 H13 0.9300 .
C13 C14 1.46(7) .
C14 C15 1.43(7) .
C15 C16 1.38(6) .
C17 H17A 0.9700 .
C17 H17B 0.9700 .
C17 C18 1.50(7) .
C18 H18A 0.9700 .
C18 H18B 0.9700 .
O2 C19 1.42(5) .
O2 C35 1.47(6) .
N2 H2A 0.8900 .
N2 H2B 0.8900 .
N2 H2C 0.8900 .
N2 C36 1.46(6) .
C19 C20 1.40(6) .
C19 C32 1.40(6) .
C20 H20 0.9300 .
C20 C21 1.41(6) .
C21 H21 0.9300 .
C21 C22 1.39(6) .
C22 C23 1.47(6) .
C22 C33 1.41(6) .
C23 H23 0.9300 .
C23 C24 1.36(7) .
C24 H24 0.9300 .
C24 C25 1.39(7) .
C25 C26 1.52(6) .
C25 C34 1.36(7) .
C26 H26 0.9300 .
C26 C27 1.33(7) .
C27 H27 0.9300 .
C27 C28 1.26(7) .
C28 H28 0.9300 .
C28 C29 1.43(6) .
C29 C30 1.45(7) .
C29 C34 1.39(7) .
C30 H30 0.9300 .
C30 C31 1.42(6) .
C31 H31 0.9300 .
C31 C32 1.44(6) .
C32 C33 1.43(6) .
C33 C34 1.45(6) .
C35 H35A 0.9700 .
C35 H35B 0.9700 .
C35 C36 1.56(6) .
C36 H36A 0.9700 .
C36 H36B 0.9700 .
O3 C37 1.42(6) .
O3 C53 1.42(5) .
N3 H3A 0.8900 .
N3 H3B 0.8900 .
N3 H3C 0.8900 .
N3 C54 1.46(7) .
C37 C38 1.40(6) .
C37 C50 1.41(6) .
C38 H38 0.9300 .
C38 C39 1.33(7) .
C39 H39 0.9300 .
C39 C40 1.38(7) .
C40 C41 1.46(7) .
C40 C51 1.34(7) .
C41 H41 0.9300 .
C41 C42 1.29(7) .
C42 H42 0.9300 .
C42 C43 1.36(7) .
C43 C44 1.44(7) .
C43 C52 1.50(6) .
C44 H44 0.9300 .
C44 C45 1.36(8) .
C45 H45 0.9300 .
C45 C46 1.38(7) .
C46 H46 0.9300 .
C46 C47 1.43(6) .
C47 C48 1.41(6) .
C47 C52 1.34(6) .
C48 H48 0.9300 .
C48 C49 1.36(6) .
C49 H49 0.9300 .
C49 C50 1.49(6) .
C50 C51 1.44(6) .
C51 C52 1.47(7) .
C53 H53A 0.9700 .
C53 H53B 0.9700 .
C53 C54 1.54(8) .
C54 H54A 0.9700 .
C54 H54B 0.9700 .
O4 C55 1.42(5) .
O4 C71 1.43(5) .
N4 H4A 0.8900 .
N4 H4B 0.8900 .
N4 H4C 0.8900 .
N4 C72 1.47(5) .
C55 C56 1.28(6) .
C55 C68 1.48(6) .
C56 H56 0.9300 .
C56 C57 1.43(6) .
C57 H57 0.9300 .
C57 C58 1.37(7) .
C58 C59 1.42(7) .
C58 C69 1.45(7) .
C59 H59 0.9300 .
C59 C60 1.30(7) .
C60 H60 0.9300 .
C60 C61 1.35(8) .
C61 C62 1.43(7) .
C61 C70 1.41(7) .
C62 H62 0.9300 .
C62 C63 1.25(8) .
C63 H63 0.9300 .
C63 C64 1.37(7) .
C64 H64 0.9300 .
C64 C65 1.36(6) .
C65 C66 1.46(7) .
C65 C70 1.40(7) .
C66 H66 0.9300 .
C66 C67 1.32(6) .
C67 H67 0.9300 .
C67 C68 1.38(7) .
C68 C69 1.42(6) .
C69 C70 1.45(6) .
C71 H71A 0.9700 .
C71 H71B 0.9700 .
C71 C72 1.45(6) .
C72 H72A 0.9700 .
C72 H72B 0.9700 .

loop_
_twin_individual_id
_twin_individual_mass_fraction_refined
1 0.67(3)
2 0.33(3)
